data_2106303
loop_
_publ_author_name
'Dupont, L.'

_publ_section_title
;
 La structure cristalline du palladocyanure de rubidium monohydrate
;
_journal_name_full 'Acta Crystallographica B (24,1968-38,1982)'
_journal_page_first 964
_journal_page_last 971
_journal_volume 26
_journal_year 1970
_chemical_formula_sum 'C4 H2 N4 O Pd Rb2'
_chemical_name_systematic 'Rb2 Pd (C N)4 H2 O'
_space_group_IT_number 52
_symmetry_space_group_name_Hall '-P 2ab 2n'
_symmetry_space_group_name_H-M 'P n c n'
_cell_angle_alpha 90
_cell_angle_beta 90
_cell_angle_gamma 90
_cell_formula_units_Z 4
_cell_length_a 10.01
_cell_length_b 13.74
_cell_length_c 7.44
_cell_volume 1023.278
_citation_journal_id_ASTM ACBCAR
_cod_data_source_file Dupont_ACBCAR_1970_1780.cif
_cod_data_source_block C4H2N4O1Pd1Rb2
_cod_original_sg_symbol_Hall '-P 2a 2bc (y,z,x)'
_cod_original_formula_sum 'C4 H2 N4 O1 Pd1 Rb2'
_cod_database_code 2106303

loop_
_symmetry_equiv_pos_as_xyz
x,y,z
-x,y,-z+1/2
-x+1/2,-y+1/2,z
x+1/2,-y+1/2,-z+1/2
-x,-y,-z
x,-y,z-1/2
x-1/2,y-1/2,-z
-x-1/2,y-1/2,z-1/2

loop_
_atom_site_label
_atom_site_type_symbol
_atom_site_fract_x
_atom_site_fract_y
_atom_site_fract_z
_atom_site_occupancy
_atom_site_U_iso_or_equiv
Pd1 Pd+2 0 0 0 1 0.0
C1 C+2 0.0305 0.1414 0.5048 1 0.0
Rb2 Rb+1 0.5 0.09625 0.25 1 0.0
C2 C+2 0.2006 -0.0206 0.4724 1 0.0
Rb1 Rb+1 0.25 0.25 0.81687 1 0.0
N2 N-3 0.3075 -0.0309 0.4494 1 0.0
N1 N-3 0.0458 0.2254 0.5067 1 0.0
O1 O-2 0.25 0.25 0.2114 1 0.0
